data_4111515
loop_
_publ_author_name
'Kazuo Takimiya'
'Yoshihito Kunugi'
'Yuta Toyoshima'
'Tetsuo Otsubo'

_publ_contact_author_address
;
Department of Applied Chemistry, 
Graduate School of Engineering, 
Hiroshima University, Kagamiyama,
739-8527 Japan
;
_publ_contact_author_email ' ktakimi@hiroshima-u.ac.jp '
_publ_contact_author_fax ' +81-82-424-7734 '
_publ_contact_author_name ' Kazuo Takimiya'
_publ_contact_author_phone ' 81-82-424-5494 '
_publ_section_title
;
 2,6-Diarylnaphtho[1,8-bc:5,4-b'c']dithiophenes as New High-Performance
 Semiconductors for Organic Field-Effect Transistors
;
_journal_name_full 'Journal of the American Chemical Society'
_journal_page_first 3605
_journal_page_last 3612
_journal_paper_doi 10.1021/ja043429p
_journal_volume 127
_journal_year 2005
_chemical_formula_moiety 'C36 H22 S2 '
_chemical_formula_sum 'C36 H22 S2'
_chemical_formula_weight 518.69
_chemical_melting_point_gt 573
_space_group_IT_number 4
_symmetry_cell_setting monoclinic
_symmetry_Int_Tables_number 4
_symmetry_space_group_name_Hall 'P 2yb'
_symmetry_space_group_name_H-M 'P 1 21 1'
_cell_angle_alpha 90
_cell_angle_beta 100.246(10)
_cell_angle_gamma 90
_cell_formula_units_Z 2
_cell_length_a 12.965(2)
_cell_length_b 7.620(2)
_cell_length_c 12.498(1)
_cell_measurement_reflns_used 25
_cell_measurement_temperature 298.2
_cell_measurement_theta_max 17.3
_cell_measurement_theta_min 15.3
_cell_volume 1215.0(4)
_computing_cell_refinement AFC
_computing_data_collection AFC
_computing_data_reduction 'teXsan Ver. 1.11'
_computing_molecular_graphics ORTEP3
_computing_publication_material 'teXsan Ver. 1.11'
_computing_structure_refinement SHELXL97
_computing_structure_solution SIR92
_diffrn_measured_fraction_theta_full 0.9983
_diffrn_measured_fraction_theta_max 0.9983
_diffrn_measurement_device_type 'Rigaku AFC7R'
_diffrn_measurement_method \w-2\q
_diffrn_radiation_type 'Mo K\a'
_diffrn_radiation_wavelength 0.7107
_diffrn_reflns_av_R_equivalents 0.021
_diffrn_reflns_limit_h_max 16
_diffrn_reflns_limit_h_min -9
_diffrn_reflns_limit_k_max 9
_diffrn_reflns_limit_k_min 0
_diffrn_reflns_limit_l_max 15
_diffrn_reflns_limit_l_min -16
_diffrn_reflns_number 3609
_diffrn_reflns_theta_full 27.50
_diffrn_reflns_theta_max 27.50
_diffrn_standards_decay_% 0.88
_diffrn_standards_interval_count 150
_diffrn_standards_number 3
_exptl_absorpt_coefficient_mu 0.245
_exptl_absorpt_correction_T_max 0.999
_exptl_absorpt_correction_T_min 0.956
_exptl_absorpt_correction_type psi-scan
_exptl_absorpt_process_details '(North, Phillips & Mathews, 1968)'
_exptl_crystal_colour red
_exptl_crystal_density_diffrn 1.418
_exptl_crystal_description prismatic
_exptl_crystal_size_max 0.120
_exptl_crystal_size_mid 0.100
_exptl_crystal_size_min 0.100
_refine_diff_density_max 0.33
_refine_diff_density_min -0.24
_refine_ls_extinction_coef 0.0005
_refine_ls_extinction_expression Fc^*^=kFc[1+0.001xFc^2^\l^3^/sin(2\q)]^-1/4^
_refine_ls_extinction_method SHELXL
_refine_ls_goodness_of_fit_ref 0.882
_refine_ls_hydrogen_treatment noref
_refine_ls_number_parameters 343
_refine_ls_number_reflns 1928
_refine_ls_R_factor_gt 0.0397
_refine_ls_shift/su_max 0.0090
_refine_ls_structure_factor_coef Fsqd
_refine_ls_weighting_details 'w = 1/[\s^2^(Fo^2^) + (0.1000P)^2^+0.0000P] where P=(Fo^2^+2Fc^2^)/3'
_refine_ls_weighting_scheme calc
_refine_ls_wR_factor_ref 0.1385
_reflns_number_gt 1928
_reflns_number_total 2986
_reflns_threshold_expression >2.0sigma(I)
_cod_data_source_file ja043429psi20041030_013238_1.cif
_cod_data_source_block BBPh-NDT_6
_cod_original_formula_sum 'C36 H22 S2 '
_cod_database_code 4111515

loop_
_symmetry_equiv_pos_site_id
_symmetry_equiv_pos_as_xyz
1 +X,+Y,+Z
2 -X,1/2+Y,-Z

loop_
_atom_site_label
_atom_site_type_symbol
_atom_site_fract_x
_atom_site_fract_y
_atom_site_fract_z
_atom_site_U_iso_or_equiv
_atom_site_adp_type
_atom_site_occupancy
_atom_site_calc_flag
S(1) S 0.44402(8) 0.2127 0.78338(8) 0.0378(3) Uani 1.00 d
S(2) S 0.33223(8) 0.3425(2) 1.25375(9) 0.0390(3) Uani 1.00 d
C(1) C 0.3118(4) 0.2625(7) 0.7795(4) 0.032(1) Uani 1.00 d
C(2) C 0.2912(3) 0.2837(7) 0.8862(3) 0.0316(10) Uani 1.00 d
C(3) C 0.3846(3) 0.2564(6) 0.9633(3) 0.0309(9) Uani 1.00 d
C(4) C 0.4742(3) 0.2197(7) 0.9230(3) 0.0326(9) Uani 1.00 d
C(5) C 0.4636(3) 0.2839(8) 1.2571(4) 0.031(1) Uani 1.00 d
C(6) C 0.4814(3) 0.2506(6) 1.1522(3) 0.0314(10) Uani 1.00 d
C(7) C 0.3881(3) 0.2739(7) 1.0752(3) 0.0306(10) Uani 1.00 d
C(8) C 0.2990(3) 0.3223(8) 1.1145(3) 0.036(1) Uani 1.00 d
C(9) C 0.5717(3) 0.1980(8) 0.9971(4) 0.038(1) Uani 1.00 d
C(10) C 0.5748(3) 0.2127(8) 1.1080(4) 0.038(1) Uani 1.00 d
C(11) C 0.2034(3) 0.3486(10) 1.0408(3) 0.042(1) Uani 1.00 d
C(12) C 0.1985(3) 0.3276(8) 0.9301(3) 0.039(1) Uani 1.00 d
C(13) C 0.2419(3) 0.2723(7) 0.6744(3) 0.0312(10) Uani 1.00 d
C(14) C 0.2648(4) 0.1839(8) 0.5841(3) 0.037(1) Uani 1.00 d
C(15) C 0.1964(4) 0.1903(8) 0.4846(3) 0.038(1) Uani 1.00 d
C(16) C 0.1024(4) 0.2798(8) 0.4711(4) 0.0293(9) Uani 1.00 d
C(17) C 0.0802(4) 0.3712(8) 0.5609(3) 0.037(1) Uani 1.00 d
C(18) C 0.1484(4) 0.3686(8) 0.6608(4) 0.041(1) Uani 1.00 d
C(19) C 0.0271(3) 0.2809(6) 0.3658(3) 0.031(1) Uani 1.00 d
C(20) C 0.0520(4) 0.2006(8) 0.2734(4) 0.039(1) Uani 1.00 d
C(21) C -0.0189(4) 0.1981(9) 0.1755(3) 0.045(1) Uani 1.00 d
C(22) C -0.1150(4) 0.2739(9) 0.1676(4) 0.047(1) Uani 1.00 d
C(23) C -0.1418(4) 0.3591(9) 0.2575(4) 0.048(1) Uani 1.00 d
C(24) C -0.0718(4) 0.3597(10) 0.3552(4) 0.044(1) Uani 1.00 d
C(25) C 0.5341(3) 0.2808(7) 1.3618(4) 0.0304(10) Uani 1.00 d
C(26) C 0.5142(4) 0.3802(9) 1.4501(4) 0.041(1) Uani 1.00 d
C(27) C 0.5816(4) 0.3777(7) 1.5486(4) 0.039(1) Uani 1.00 d
C(28) C 0.6740(3) 0.2782(8) 1.5659(3) 0.029(1) Uani 1.00 d
C(29) C 0.6926(4) 0.1775(8) 1.4786(4) 0.039(1) Uani 1.00 d
C(30) C 0.6250(4) 0.1777(8) 1.3791(4) 0.036(1) Uani 1.00 d
C(31) C 0.7488(4) 0.2802(7) 1.6715(4) 0.033(1) Uani 1.00 d
C(32) C 0.7231(4) 0.3617(9) 1.7632(4) 0.041(1) Uani 1.00 d
C(33) C 0.7934(4) 0.3655(9) 1.8607(4) 0.049(1) Uani 1.00 d
C(34) C 0.8892(4) 0.2822(9) 1.8685(4) 0.047(1) Uani 1.00 d
C(35) C 0.9170(4) 0.2032(9) 1.7802(4) 0.052(1) Uani 1.00 d
C(36) C 0.8472(4) 0.2024(10) 1.6817(4) 0.047(1) Uani 1.00 d
H(1) H 0.3272 0.1187 0.5911 0.0463 Uiso 1.00 calc
H(2) H 0.2149 0.1304 0.4243 0.0450 Uiso 1.00 calc
H(3) H 0.0179 0.4381 0.5540 0.0447 Uiso 1.00 calc
H(4) H 0.1313 0.4309 0.7207 0.0469 Uiso 1.00 calc
H(5) H 0.1183 0.1456 0.2777 0.0473 Uiso 1.00 calc
H(6) H 0.0003 0.1407 0.1143 0.0543 Uiso 1.00 calc
H(7) H -0.1638 0.2691 0.1000 0.0555 Uiso 1.00 calc
H(8) H -0.2079 0.4140 0.2519 0.0567 Uiso 1.00 calc
H(9) H -0.0906 0.4188 0.4165 0.0511 Uiso 1.00 calc
H(10) H 0.4520 0.4482 1.4429 0.0469 Uiso 1.00 calc
H(11) H 0.5653 0.4463 1.6066 0.0452 Uiso 1.00 calc
H(12) H 0.7537 0.1046 1.4866 0.0466 Uiso 1.00 calc
H(13) H 0.6397 0.1040 1.3226 0.0424 Uiso 1.00 calc
H(14) H 0.6570 0.4172 1.7581 0.0488 Uiso 1.00 calc
H(15) H 0.7756 0.4236 1.9224 0.0589 Uiso 1.00 calc
H(16) H 0.9347 0.2800 1.9359 0.0575 Uiso 1.00 calc
H(17) H 0.9831 0.1454 1.7851 0.0628 Uiso 1.00 calc
H(18) H 0.8667 0.1510 1.6203 0.0559 Uiso 1.00 calc
H(19) H 0.6351 0.1735 0.9690 0.0470 Uiso 1.00 calc
H(20) H 0.6403 0.1974 1.1572 0.0455 Uiso 1.00 calc
H(21) H 0.1416 0.3820 1.0681 0.0504 Uiso 1.00 calc
H(22) H 0.1326 0.3414 0.8816 0.0468 Uiso 1.00 calc

loop_
_atom_site_aniso_label
_atom_site_aniso_U_11
_atom_site_aniso_U_22
_atom_site_aniso_U_33
_atom_site_aniso_U_12
_atom_site_aniso_U_13
_atom_site_aniso_U_23
S(1) 0.0334(6) 0.0516(8) 0.0282(5) 0.0058(6) 0.0050(4) -0.0028(5)
S(2) 0.0338(6) 0.0540(8) 0.0292(5) 0.0053(6) 0.0060(4) -0.0008(6)
C(1) 0.034(2) 0.032(3) 0.030(2) -0.003(2) 0.004(2) -0.003(2)
C(2) 0.030(2) 0.037(3) 0.027(2) 0.001(2) 0.004(2) 0.000(2)
C(3) 0.033(2) 0.031(2) 0.029(2) 0.002(2) 0.003(2) 0.002(2)
C(4) 0.034(2) 0.036(3) 0.028(2) 0.003(2) 0.005(2) -0.002(2)
C(5) 0.034(2) 0.031(3) 0.030(2) 0.003(2) 0.008(2) 0.000(2)
C(6) 0.031(2) 0.032(3) 0.030(2) -0.003(2) 0.001(2) 0.001(2)
C(7) 0.030(2) 0.034(3) 0.028(2) 0.003(2) 0.007(2) 0.000(2)
C(8) 0.031(2) 0.048(3) 0.031(2) -0.002(2) 0.008(2) -0.001(2)
C(9) 0.033(2) 0.042(3) 0.038(2) 0.009(2) 0.005(2) 0.001(2)
C(10) 0.028(2) 0.049(3) 0.035(2) 0.003(2) 0.001(2) 0.000(2)
C(11) 0.029(2) 0.064(3) 0.034(2) 0.007(3) 0.008(2) -0.001(3)
C(12) 0.030(2) 0.051(3) 0.034(2) 0.003(2) 0.000(2) 0.002(2)
C(13) 0.034(2) 0.034(2) 0.025(2) -0.002(2) 0.003(2) 0.004(2)
C(14) 0.038(2) 0.045(3) 0.027(2) 0.009(2) 0.003(2) 0.000(2)
C(15) 0.042(2) 0.049(3) 0.025(2) 0.007(2) 0.008(2) -0.003(2)
C(16) 0.034(2) 0.027(2) 0.027(2) -0.002(2) 0.006(2) 0.002(2)
C(17) 0.041(2) 0.040(3) 0.030(2) 0.010(2) 0.006(2) -0.003(2)
C(18) 0.051(3) 0.042(3) 0.028(2) 0.010(3) 0.007(2) -0.003(2)
C(19) 0.036(2) 0.030(2) 0.028(2) -0.006(2) 0.007(2) 0.001(2)
C(20) 0.040(2) 0.046(3) 0.032(2) 0.002(3) 0.007(2) -0.005(2)
C(21) 0.045(3) 0.063(4) 0.026(2) -0.004(3) 0.001(2) -0.005(3)
C(22) 0.052(3) 0.051(4) 0.033(2) -0.008(3) -0.005(2) 0.000(2)
C(23) 0.042(3) 0.046(3) 0.051(3) 0.008(3) -0.008(2) -0.010(3)
C(24) 0.036(2) 0.052(3) 0.042(3) 0.008(3) -0.001(2) -0.014(3)
C(25) 0.034(2) 0.028(2) 0.030(2) 0.001(2) 0.008(2) 0.001(2)
C(26) 0.033(2) 0.050(4) 0.041(3) 0.009(2) 0.006(2) -0.004(2)
C(27) 0.042(3) 0.039(3) 0.034(2) 0.008(2) 0.005(2) -0.009(2)
C(28) 0.030(2) 0.030(2) 0.028(2) -0.007(2) 0.006(2) -0.001(2)
C(29) 0.037(2) 0.043(3) 0.035(2) 0.006(2) 0.003(2) -0.003(2)
C(30) 0.038(2) 0.038(3) 0.031(2) 0.006(2) 0.002(2) -0.010(2)
C(31) 0.035(2) 0.031(3) 0.031(2) -0.003(2) 0.001(2) 0.002(2)
C(32) 0.040(2) 0.051(3) 0.031(2) 0.002(3) 0.006(2) 0.001(3)
C(33) 0.054(3) 0.061(4) 0.031(2) 0.000(3) 0.007(2) 0.003(3)
C(34) 0.044(3) 0.060(4) 0.032(2) -0.003(3) -0.007(2) 0.011(2)
C(35) 0.040(3) 0.063(4) 0.048(3) 0.015(3) -0.010(2) -0.001(3)
C(36) 0.060(3) 0.048(3) 0.032(2) 0.008(3) 0.005(2) 0.001(3)

loop_
_atom_type_symbol
_atom_type_description
_atom_type_scat_dispersion_real
_atom_type_scat_dispersion_imag
_atom_type_scat_source
C C 0.003 0.002
;International Tables for Crystallography
(1992, Vol. C, Tables 4.2.6.8 and 6.1.1.4)
;
H H 0.000 0.000
;International Tables for Crystallography
(1992, Vol. C, Table 6.1.1.4)
;
S S 0.125 0.123
;International Tables for Crystallography
(1992, Vol. C, Tables 4.2.6.8 and 6.1.1.4)
;

loop_
_geom_angle_atom_site_label_1
_geom_angle_atom_site_label_2
_geom_angle_atom_site_label_3
_geom_angle
_geom_angle_publ_flag
C(1) S(1) C(4) 93.9(2) yes
C(5) S(2) C(8) 93.9(2) yes
S(1) C(1) C(2) 110.5(3) yes
S(1) C(1) C(13) 119.2(3) yes
C(2) C(1) C(13) 130.3(4) yes
C(1) C(2) C(3) 109.9(4) yes
C(1) C(2) C(12) 134.1(4) yes
C(3) C(2) C(12) 116.0(3) yes
C(2) C(3) C(4) 117.0(4) yes
C(2) C(3) C(7) 122.6(3) yes
C(4) C(3) C(7) 120.4(3) yes
S(1) C(4) C(3) 108.7(3) yes
S(1) C(4) C(9) 131.8(3) yes
C(3) C(4) C(9) 119.4(4) yes
S(2) C(5) C(6) 110.0(3) yes
S(2) C(5) C(25) 118.6(3) yes
C(6) C(5) C(25) 131.5(4) yes
C(5) C(6) C(7) 110.8(3) yes
C(5) C(6) C(10) 133.2(4) yes
C(7) C(6) C(10) 115.7(3) yes
C(3) C(7) C(6) 122.7(3) yes
C(3) C(7) C(8) 120.1(3) yes
C(6) C(7) C(8) 117.1(4) yes
S(2) C(8) C(7) 108.2(3) yes
S(2) C(8) C(11) 132.3(3) yes
C(7) C(8) C(11) 119.5(4) yes
C(4) C(9) C(10) 120.0(4) yes
C(4) C(9) H(19) 119.7 no
C(10) C(9) H(19) 120.3 no
C(6) C(10) C(9) 121.7(4) yes
C(6) C(10) H(20) 118.6 no
C(9) C(10) H(20) 119.7 no
C(8) C(11) C(12) 120.8(4) yes
C(8) C(11) H(21) 119.5 no
C(12) C(11) H(21) 119.7 no
C(2) C(12) C(11) 121.0(4) yes
C(2) C(12) H(22) 119.4 no
C(11) C(12) H(22) 119.7 no
C(1) C(13) C(14) 120.8(4) yes
C(1) C(13) C(18) 121.5(4) yes
C(14) C(13) C(18) 117.7(4) yes
C(13) C(14) C(15) 120.8(4) yes
C(13) C(14) H(1) 119.2 no
C(15) C(14) H(1) 120.0 no
C(14) C(15) C(16) 122.3(4) yes
C(14) C(15) H(2) 118.8 no
C(16) C(15) H(2) 118.9 no
C(15) C(16) C(17) 116.8(4) yes
C(15) C(16) C(19) 122.4(4) yes
C(17) C(16) C(19) 120.8(4) yes
C(16) C(17) C(18) 121.8(4) yes
C(16) C(17) H(3) 119.3 no
C(18) C(17) H(3) 118.9 no
C(13) C(18) C(17) 120.6(4) yes
C(13) C(18) H(4) 119.2 no
C(17) C(18) H(4) 120.2 no
C(16) C(19) C(20) 121.1(4) yes
C(16) C(19) C(24) 121.8(4) yes
C(20) C(19) C(24) 117.1(4) yes
C(19) C(20) C(21) 121.2(4) yes
C(19) C(20) H(5) 119.2 no
C(21) C(20) H(5) 119.6 no
C(20) C(21) C(22) 121.0(4) yes
C(20) C(21) H(6) 119.3 no
C(22) C(21) H(6) 119.7 no
C(21) C(22) C(23) 119.1(4) yes
C(21) C(22) H(7) 120.4 no
C(23) C(22) H(7) 120.5 no
C(22) C(23) C(24) 120.1(5) yes
C(22) C(23) H(8) 119.7 no
C(24) C(23) H(8) 120.3 no
C(19) C(24) C(23) 121.4(5) yes
C(19) C(24) H(9) 119.2 no
C(23) C(24) H(9) 119.4 no
C(5) C(25) C(26) 121.7(4) yes
C(5) C(25) C(30) 121.9(4) yes
C(26) C(25) C(30) 116.4(4) yes
C(25) C(26) C(27) 121.4(5) yes
C(25) C(26) H(10) 119.4 no
C(27) C(26) H(10) 119.3 no
C(26) C(27) C(28) 122.5(4) yes
C(26) C(27) H(11) 118.7 no
C(28) C(27) H(11) 118.9 no
C(27) C(28) C(29) 115.9(4) yes
C(27) C(28) C(31) 122.4(4) yes
C(29) C(28) C(31) 121.7(4) yes
C(28) C(29) C(30) 122.1(4) yes
C(28) C(29) H(12) 119.2 no
C(30) C(29) H(12) 118.6 no
C(25) C(30) C(29) 121.7(4) yes
C(25) C(30) H(13) 119.1 no
C(29) C(30) H(13) 119.2 no
C(28) C(31) C(32) 121.2(4) yes
C(28) C(31) C(36) 121.5(4) yes
C(32) C(31) C(36) 117.4(4) yes
C(31) C(32) C(33) 121.0(5) yes
C(31) C(32) H(14) 119.4 no
C(33) C(32) H(14) 119.6 no
C(32) C(33) C(34) 119.5(4) yes
C(32) C(33) H(15) 120.1 no
C(34) C(33) H(15) 120.4 no
C(33) C(34) C(35) 120.8(4) yes
C(33) C(34) H(16) 118.7 no
C(35) C(34) H(16) 120.5 no
C(34) C(35) C(36) 119.6(5) yes
C(34) C(35) H(17) 120.4 no
C(36) C(35) H(17) 120.0 no
C(31) C(36) C(35) 121.8(5) yes
C(31) C(36) H(18) 118.4 no
C(35) C(36) H(18) 119.8 no

loop_
_geom_bond_atom_site_label_1
_geom_bond_atom_site_label_2
_geom_bond_distance
_geom_bond_publ_flag
S(1) C(1) 1.745(4) yes
S(1) C(4) 1.720(4) yes
S(2) C(5) 1.757(4) yes
S(2) C(8) 1.724(4) yes
C(1) C(2) 1.412(5) yes
C(1) C(13) 1.467(5) yes
C(2) C(3) 1.424(5) yes
C(2) C(12) 1.447(5) yes
C(3) C(4) 1.378(5) yes
C(3) C(7) 1.396(4) yes
C(4) C(9) 1.434(5) yes
C(5) C(6) 1.398(5) yes
C(5) C(25) 1.452(6) yes
C(6) C(7) 1.416(5) yes
C(6) C(10) 1.447(5) yes
C(7) C(8) 1.380(5) yes
C(8) C(11) 1.424(5) yes
C(9) C(10) 1.382(5) yes
C(9) H(19) 0.966 no
C(10) H(20) 0.966 no
C(11) C(12) 1.380(5) yes
C(11) H(21) 0.964 no
C(12) H(22) 0.963 no
C(13) C(14) 1.388(6) yes
C(13) C(18) 1.397(6) yes
C(14) C(15) 1.394(5) yes
C(14) H(1) 0.943 no
C(15) C(16) 1.376(6) yes
C(15) H(2) 0.949 no
C(16) C(17) 1.396(6) yes
C(16) C(19) 1.496(5) yes
C(17) C(18) 1.393(5) yes
C(17) H(3) 0.950 no
C(18) H(4) 0.946 no
C(19) C(20) 1.391(5) yes
C(19) C(24) 1.404(6) yes
C(20) C(21) 1.389(5) yes
C(20) H(5) 0.949 no
C(21) C(22) 1.363(6) yes
C(21) H(6) 0.954 no
C(22) C(23) 1.395(6) yes
C(22) H(7) 0.959 no
C(23) C(24) 1.382(5) yes
C(23) H(8) 0.950 no
C(24) H(9) 0.956 no
C(25) C(26) 1.403(6) yes
C(25) C(30) 1.398(6) yes
C(26) C(27) 1.374(6) yes
C(26) H(10) 0.952 no
C(27) C(28) 1.403(6) yes
C(27) H(11) 0.951 no
C(28) C(29) 1.390(6) yes
C(28) C(31) 1.491(5) yes
C(29) C(30) 1.382(5) yes
C(29) H(12) 0.957 no
C(30) H(13) 0.952 no
C(31) C(32) 1.395(6) yes
C(31) C(36) 1.386(6) yes
C(32) C(33) 1.387(5) yes
C(32) H(14) 0.952 no
C(33) C(34) 1.374(7) yes
C(33) H(15) 0.958 no
C(34) C(35) 1.362(7) yes
C(34) H(16) 0.946 no
C(35) C(36) 1.380(5) yes
C(35) H(17) 0.959 no
C(36) H(18) 0.940 no

loop_
_geom_contact_atom_site_label_1
_geom_contact_atom_site_label_2
_geom_contact_distance
_geom_contact_site_symmetry_2
S(1) C(5) 3.549(6) 2_647
C(3) C(9) 3.432(7) 2_657
C(7) C(9) 3.423(7) 2_657
C(13) C(23) 3.566(7) 2_546

loop_
_geom_torsion_atom_site_label_1
_geom_torsion_atom_site_label_2
_geom_torsion_atom_site_label_3
_geom_torsion_atom_site_label_4
_geom_torsion
_geom_torsion_publ_flag
S(1) C(1) C(2) C(3) -0.6(5) yes
S(1) C(1) C(2) C(12) 178.6(5) yes
S(1) C(1) C(13) C(14) 23.8(6) yes
S(1) C(1) C(13) C(18) -156.6(4) yes
S(1) C(4) C(3) C(2) -1.1(6) yes
S(1) C(4) C(3) C(7) -178.4(3) yes
S(1) C(4) C(9) C(10) 178.7(5) yes
S(2) C(5) C(6) C(7) -0.4(5) yes
S(2) C(5) C(6) C(10) 174.0(5) yes
S(2) C(5) C(25) C(26) -24.0(7) yes
S(2) C(5) C(25) C(30) 156.0(4) yes
S(2) C(8) C(7) C(3) -176.4(3) yes
S(2) C(8) C(7) C(6) 0.6(6) yes
S(2) C(8) C(11) C(12) 177.5(5) yes
C(1) S(1) C(4) C(3) 0.6(4) yes
C(1) S(1) C(4) C(9) -177.6(5) yes
C(1) C(2) C(3) C(4) 1.1(6) yes
C(1) C(2) C(3) C(7) 178.3(4) yes
C(1) C(2) C(12) C(11) -176.7(6) yes
C(1) C(13) C(14) C(15) 178.5(5) yes
C(1) C(13) C(18) C(17) -177.6(5) yes
C(2) C(1) S(1) C(4) 0.0(4) yes
C(2) C(1) C(13) C(14) -154.7(5) yes
C(2) C(1) C(13) C(18) 24.9(8) yes
C(2) C(3) C(4) C(9) 177.3(4) yes
C(2) C(3) C(7) C(6) -178.3(5) yes
C(2) C(3) C(7) C(8) -1.4(6) yes
C(2) C(12) C(11) C(8) -1.4(10) yes
C(3) C(2) C(1) C(13) 178.0(5) yes
C(3) C(2) C(12) C(11) 2.4(8) yes
C(3) C(4) C(9) C(10) 0.7(8) yes
C(3) C(7) C(6) C(5) 176.9(4) yes
C(3) C(7) C(6) C(10) 1.3(6) yes
C(3) C(7) C(8) C(11) 2.4(7) yes
C(4) S(1) C(1) C(13) -178.8(4) yes
C(4) C(3) C(2) C(12) -178.2(5) yes
C(4) C(3) C(7) C(6) -1.1(6) yes
C(4) C(3) C(7) C(8) 175.7(6) yes
C(4) C(9) C(10) C(6) -0.5(8) yes
C(5) S(2) C(8) C(7) -0.7(4) yes
C(5) S(2) C(8) C(11) -179.4(6) yes
C(5) C(6) C(7) C(8) -0.1(6) yes
C(5) C(6) C(10) C(9) -174.8(5) yes
C(5) C(25) C(26) C(27) -179.0(5) yes
C(5) C(25) C(30) C(29) 178.7(4) yes
C(6) C(5) S(2) C(8) 0.7(4) yes
C(6) C(5) C(25) C(26) 154.6(5) yes
C(6) C(5) C(25) C(30) -25.3(8) yes
C(6) C(7) C(8) C(11) 179.5(5) yes
C(7) C(3) C(2) C(12) -1.0(6) yes
C(7) C(3) C(4) C(9) 0.1(7) yes
C(7) C(6) C(5) C(25) -179.2(5) yes
C(7) C(6) C(10) C(9) -0.5(8) yes
C(7) C(8) C(11) C(12) -1.1(9) yes
C(8) S(2) C(5) C(25) 179.6(4) yes
C(8) C(7) C(6) C(10) -175.6(5) yes
C(10) C(6) C(5) C(25) -4.8(10) yes
C(12) C(2) C(1) C(13) -2.8(10) yes
C(13) C(14) C(15) C(16) -1.3(8) yes
C(13) C(18) C(17) C(16) -0.6(8) yes
C(14) C(13) C(18) C(17) 2.0(8) yes
C(14) C(15) C(16) C(17) 2.7(8) yes
C(14) C(15) C(16) C(19) -177.7(5) yes
C(15) C(14) C(13) C(18) -1.1(8) yes
C(15) C(16) C(17) C(18) -1.8(8) yes
C(15) C(16) C(19) C(20) -4.3(7) yes
C(15) C(16) C(19) C(24) 174.8(5) yes
C(16) C(19) C(20) C(21) 178.6(5) yes
C(16) C(19) C(24) C(23) -179.1(5) yes
C(17) C(16) C(19) C(20) 175.3(5) yes
C(17) C(16) C(19) C(24) -5.7(7) yes
C(18) C(17) C(16) C(19) 178.6(5) yes
C(19) C(20) C(21) C(22) -0.3(9) yes
C(19) C(24) C(23) C(22) 1.3(10) yes
C(20) C(19) C(24) C(23) -0.1(8) yes
C(20) C(21) C(22) C(23) 1.5(9) yes
C(21) C(20) C(19) C(24) -0.5(8) yes
C(21) C(22) C(23) C(24) -2.1(9) yes
C(25) C(26) C(27) C(28) 0.4(8) yes
C(25) C(30) C(29) C(28) 0.2(8) yes
C(26) C(25) C(30) C(29) -1.2(7) yes
C(26) C(27) C(28) C(29) -1.4(8) yes
C(26) C(27) C(28) C(31) 178.1(5) yes
C(27) C(26) C(25) C(30) 0.9(8) yes
C(27) C(28) C(29) C(30) 1.1(8) yes
C(27) C(28) C(31) C(32) 9.4(7) yes
C(27) C(28) C(31) C(36) -170.0(5) yes
C(28) C(31) C(32) C(33) -179.4(5) yes
C(28) C(31) C(36) C(35) -179.8(5) yes
C(29) C(28) C(31) C(32) -171.1(5) yes
C(29) C(28) C(31) C(36) 9.5(8) yes
C(30) C(29) C(28) C(31) -178.4(5) yes
C(31) C(32) C(33) C(34) -1.6(9) yes
C(31) C(36) C(35) C(34) 0(1) yes
C(32) C(31) C(36) C(35) 0.8(9) yes
C(32) C(33) C(34) C(35) 2.4(9) yes
C(33) C(32) C(31) C(36) 0.1(8) yes
C(33) C(34) C(35) C(36) -1.6(10) yes
C(33) C(34) C(35) C(36) -1.6(10) yes
